data_4123196
loop_
_publ_author_name
'Robinson, Sean W.'
'Mustoe, Chantal L.'
'White, Nicholas G.'
'Brown, Asha'
'Thompson, Amber L.'
'Kennepohl, Pierre'
'Beer, Paul D.'

_publ_section_title
;
 Evidence for halogen bond covalency in acyclic and interlocked
 halogen-bonding receptor anion recognition.
;
_journal_issue 1
_journal_name_full 'Journal of the American Chemical Society'
_journal_page_first 499
_journal_page_last 507
_journal_paper_doi 10.1021/ja511648d
_journal_volume 137
_journal_year 2015
_chemical_compound_source synthesized
_chemical_formula_moiety 'C34 H36 I2 N7 O6, C32 H38 N2 O9, I'
_chemical_formula_sum 'C66 H74 I3 N9 O15'
_chemical_formula_weight 1614.08
_space_group_IT_number 2
_symmetry_cell_setting triclinic
_symmetry_space_group_name_Hall '-P 1'
_symmetry_space_group_name_H-M 'P -1'
_atom_sites_solution_hydrogens difmap
_atom_sites_solution_primary other
_cell_angle_alpha 72.227(3)
_cell_angle_beta 68.038(3)
_cell_angle_gamma 83.956(3)
_cell_formula_units_Z 2
_cell_length_a 13.8570(4)
_cell_length_b 15.5217(7)
_cell_length_c 17.8913(6)
_cell_measurement_reflns_used 6609
_cell_measurement_temperature 100
_cell_measurement_theta_max 26
_cell_measurement_theta_min 2
_cell_volume 3398.4(2)
_computing_cell_refinement 'CrysAlis, (Oxford Diffraction, 2010)'
_computing_data_collection 'Crystal Clear (Rigaku, 1997--2002)'
_computing_data_reduction 'CrysAlis, (Oxford Diffraction, 2010)'
_computing_publication_material 'CRYSTALS (Betteridge et al., 2003)'
_computing_structure_refinement 'CRYSTALS (Betteridge et al., 2003)'
_computing_structure_solution 'Superflip (Palatinus & Chapuis, 2007)'
_diffrn_ambient_pressure 101
_diffrn_ambient_temperature 100
_diffrn_measured_fraction_theta_full 0.860
_diffrn_measured_fraction_theta_max 0.836
_diffrn_measurement_device Area
_diffrn_measurement_device_type synchrotron
_diffrn_measurement_method \w
_diffrn_radiation_monochromator synchrotron
_diffrn_radiation_type synchrotron
_diffrn_radiation_wavelength 0.68890
_diffrn_reflns_av_R_equivalents 0.077
_diffrn_reflns_limit_h_max 17
_diffrn_reflns_limit_h_min -15
_diffrn_reflns_limit_k_max 19
_diffrn_reflns_limit_k_min -17
_diffrn_reflns_limit_l_max 22
_diffrn_reflns_limit_l_min 0
_diffrn_reflns_number 40577
_diffrn_reflns_theta_full 25.191
_diffrn_reflns_theta_max 26.240
_diffrn_reflns_theta_min 1.536
_diffrn_standards_number 0
_exptl_absorpt_coefficient_mu 1.451
_exptl_absorpt_correction_T_max 1.00
_exptl_absorpt_correction_T_min 0.63
_exptl_absorpt_correction_type multi-scan
_exptl_absorpt_process_details 'CrysAlis, (Oxford Diffraction, 2002)'
_exptl_crystal_colour colourless
_exptl_crystal_density_diffrn 1.577
_exptl_crystal_density_meas ?
_exptl_crystal_density_method 'not measured'
_exptl_crystal_description needle
_exptl_crystal_F_000 1624
_exptl_crystal_size_max 0.024
_exptl_crystal_size_mid 0.007
_exptl_crystal_size_min 0.004
_platon_squeeze_details
;
The discrete Fourier transform of the void region were treated as 
contributions to the A and B parts of the calculated structure factors.
;
_refine_diff_density_max 2.36
_refine_diff_density_min -1.79
_refine_ls_extinction_method None
_refine_ls_goodness_of_fit_ref 0.9820
_refine_ls_hydrogen_treatment constr
_refine_ls_matrix_type full
_refine_ls_number_parameters 838
_refine_ls_number_reflns 9564
_refine_ls_number_restraints 314
_refine_ls_R_factor_all 0.0881
_refine_ls_R_factor_gt 0.0615
_refine_ls_shift/su_max 0.0006100
_refine_ls_shift/su_mean 0.0000125
_refine_ls_structure_factor_coef Fsqd
_refine_ls_weighting_details
;
 Method, part 1, Chebychev polynomial, (Watkin, 1994, Prince, 1982) 
 [weight] = 1.0/[A~0~*T~0~(x)+A~1~*T~1~(x) ... +A~n-1~]*T~n-1~(x)] 
 where A~i~ are the Chebychev coefficients listed below and x= Fcalc/Fmax 
 Method = Robust Weighting (Prince, 1982) 
 W = [weight] * [1-(deltaF/6*sigmaF)^2^]^2^ 
 A~i~ are: 
 0.339E+04 0.502E+04 0.336E+04 0.157E+04 474. 
;
_refine_ls_weighting_scheme calc
_refine_ls_wR_factor_all 0.1519
_refine_ls_wR_factor_gt 0.1331
_refine_ls_wR_factor_ref 0.1519
_reflns_limit_h_max 17
_reflns_limit_h_min -15
_reflns_limit_k_max 19
_reflns_limit_k_min -17
_reflns_limit_l_max 22
_reflns_limit_l_min 0
_reflns_number_gt 6983
_reflns_number_total 12756
_reflns_threshold_expression I>2.0\s(I)
_oxford_diffrn_Wilson_B_factor 3.41
_oxford_diffrn_Wilson_scale 0.18
_oxford_refine_ls_r_factor_ref 0.0881
_oxford_refine_ls_scale 2.55(2)
_oxford_reflns_number_all 9564
_oxford_reflns_threshold_expression_ref I>-3.0\s(I)
_cod_data_source_file ja511648d_si_002.cif
_cod_data_source_block 9I
_cod_depositor_comments
;
The following automatic conversions were performed:

'_atom_sites_solution_primary' value 'Other' changed to 'other'
according to
/home/saulius/struct/COD-crude-data--automatic-downloads/rss-feeds/ACS/lib/dictionaries/cif_core.dic
dictionary named 'cif_core.dic' version 2.4.2 from 2011-04-26.

Automatic conversion script
Id: cif_fix_values 2935 2014-11-11 08:27:57Z andrius 

The following automatic conversions were performed:

'_exptl_crystal_density_meas' value 'not measured' was changed to '?'
- the value is perceived as not measured.

Automatic conversion script
Id: cif_fix_values 3008 2015-01-20 13:52:24Z robertas 

 Adding full bibliography for 4123193--4123198.cif.
;
_cod_original_sg_symbol_H-M 'P -1 '
_cod_database_code 4123196

loop_
_symmetry_equiv_pos_as_xyz
x,y,z
-x,-y,-z

loop_
_atom_site_label
_atom_site_type_symbol
_atom_site_fract_x
_atom_site_fract_y
_atom_site_fract_z
_atom_site_U_iso_or_equiv
_atom_site_occupancy
_atom_site_adp_type
_atom_site_refinement_flags_posn
_atom_site_refinement_flags_adp
C1 C 0.0653(6) 0.3999(7) 0.8642(6) 0.0568 1.0000 Uani D .
C2 C 0.0945(6) 0.4449(7) 0.9087(6) 0.0525 1.0000 Uani D .
C3 C 0.1978(6) 0.4413(6) 0.9036(5) 0.0440 1.0000 Uani D .
C4 C 0.2697(6) 0.3893(6) 0.8570(5) 0.0482 1.0000 Uani D .
C5 C 0.2402(6) 0.3451(6) 0.8116(6) 0.0489 1.0000 Uani D .
C6 C 0.1372(6) 0.3501(7) 0.8159(6) 0.0577 1.0000 Uani D .
C7 C 0.2230(7) 0.4919(7) 0.9552(7) 0.0497 1.0000 Uani . .
O8 O 0.1540(5) 0.5182(5) 1.0099(5) 0.0593 1.0000 Uani . .
N9 N 0.3252(6) 0.5099(6) 0.9336(5) 0.0496 1.0000 Uani . .
C10 C 0.3595(7) 0.5638(8) 0.9732(6) 0.0513 1.0000 Uani . .
C11 C 0.4531(8) 0.6230(7) 0.9119(6) 0.0504 1.0000 Uani . .
O12 O 0.4226(5) 0.6894(5) 0.8503(4) 0.0528 1.0000 Uani . .
C13 C 0.4979(6) 0.7516(6) 0.7877(5) 0.0483 1.0000 Uani D .
C14 C 0.4679(6) 0.8109(6) 0.7246(5) 0.0534 1.0000 Uani D .
C15 C 0.5377(6) 0.8754(6) 0.6590(5) 0.0508 1.0000 Uani D U
C16 C 0.6390(6) 0.8804(6) 0.6566(5) 0.0494 1.0000 Uani D U
C17 C 0.6685(6) 0.8211(6) 0.7203(5) 0.0488 1.0000 Uani D U
C18 C 0.5989(6) 0.7562(6) 0.7851(5) 0.0491 1.0000 Uani D .
O19 O 0.7141(5) 0.9404(5) 0.5952(4) 0.0554 1.0000 Uani . U
C20 C 0.6917(8) 0.9932(7) 0.5229(7) 0.0528 1.0000 Uani . U
C21 C 0.7854(8) 1.0500(7) 0.4625(7) 0.0531 1.0000 Uani . U
O22 O 0.8703(5) 0.9941(5) 0.4328(5) 0.0556 1.0000 Uani . U
C23 C 0.9655(7) 1.0449(7) 0.3821(7) 0.0544 1.0000 Uani . U
C24 C 1.0563(8) 0.9844(8) 0.3897(8) 0.0577 1.0000 Uani . U
O25 O 1.0681(5) 0.9168(5) 0.3482(4) 0.0472 1.0000 Uani . U
C26 C 1.1565(7) 0.8621(7) 0.3494(7) 0.0512 1.0000 Uani . U
C27 C 1.1679(7) 0.7982(7) 0.2991(7) 0.0502 1.0000 Uani . U
O28 O 1.0884(5) 0.7284(5) 0.3469(4) 0.0513 1.0000 Uani . U
C29 C 1.0948(8) 0.6641(8) 0.3027(8) 0.0637 1.0000 Uani . U
C30 C 1.0216(8) 0.5861(8) 0.3599(8) 0.0654 1.0000 Uani . U
O31 O 0.9177(5) 0.6141(5) 0.3679(4) 0.0494 1.0000 Uani . U
C32 C 0.8401(5) 0.5492(5) 0.4178(5) 0.0422 1.0000 Uani D U
C33 C 0.7407(5) 0.5744(5) 0.4177(5) 0.0406 1.0000 Uani D U
C34 C 0.6562(6) 0.5163(5) 0.4692(5) 0.0440 1.0000 Uani D .
C35 C 0.6713(5) 0.4316(5) 0.5194(5) 0.0442 1.0000 Uani D .
C36 C 0.7713(6) 0.4052(5) 0.5182(6) 0.0512 1.0000 Uani D .
C37 C 0.8559(6) 0.4640(6) 0.4673(6) 0.0500 1.0000 Uani D U
O38 O 0.5831(5) 0.3788(5) 0.5700(4) 0.0475 1.0000 Uani . .
C39 C 0.5947(8) 0.2981(7) 0.6321(7) 0.0553 1.0000 Uani . .
C40 C 0.4897(9) 0.2523(8) 0.6804(7) 0.0643 1.0000 Uani . .
N41 N 0.4162(6) 0.3034(6) 0.7326(5) 0.0525 1.0000 Uani . .
C42 C 0.3116(8) 0.2906(7) 0.7590(6) 0.0497 1.0000 Uani . .
O43 O 0.2770(6) 0.2370(5) 0.7350(4) 0.0587 1.0000 Uani . .
N44 N 0.8175(5) 0.8088(5) 0.4044(4) 0.0443 1.0000 Uani D .
C45 C 0.8689(5) 0.7816(6) 0.4604(5) 0.0435 1.0000 Uani D .
C46 C 0.8156(5) 0.7354(6) 0.5441(5) 0.0420 1.0000 Uani D .
C47 C 0.7087(5) 0.7199(6) 0.5715(5) 0.0398 1.0000 Uani D .
C48 C 0.6568(5) 0.7487(6) 0.5146(5) 0.0394 1.0000 Uani D .
C49 C 0.7120(5) 0.7920(6) 0.4307(5) 0.0470 1.0000 Uani D .
C50 C 0.8743(7) 0.8550(7) 0.3164(6) 0.0470 1.0000 Uani . .
C51 C 0.8753(7) 0.7108(7) 0.5999(6) 0.0435 1.0000 Uani . .
N52 N 0.9685(6) 0.7543(6) 0.5790(6) 0.0561 1.0000 Uani . .
N53 N 1.0059(6) 0.7223(6) 0.6386(6) 0.0564 1.0000 Uani . .
N54 N 0.9384(6) 0.6583(6) 0.6992(6) 0.0557 1.0000 Uani . .
C55 C 0.8569(7) 0.6486(7) 0.6771(7) 0.0469 1.0000 Uani . .
I56 I 0.74471(5) 0.54585(5) 0.74851(4) 0.0474 1.0000 Uani . .
C57 C 0.9574(8) 0.6151(8) 0.7781(8) 0.0631 1.0000 Uani . .
C58 C 0.9414(8) 0.6778(8) 0.8300(7) 0.0618 1.0000 Uani . .
O59 O 0.8333(5) 0.6966(6) 0.8600(5) 0.0697 1.0000 Uani . .
C60 C 0.7979(6) 0.7465(7) 0.9167(6) 0.0614 1.0000 Uani D .
C61 C 0.8616(6) 0.7951(9) 0.9343(7) 0.0733 1.0000 Uani D .
C62 C 0.8178(7) 0.8441(9) 0.9925(8) 0.0818 1.0000 Uani D U
C63 C 0.7113(7) 0.8435(8) 1.0345(7) 0.0761 1.0000 Uani D U
C64 C 0.6473(6) 0.7935(8) 1.0179(7) 0.0637 1.0000 Uani D U
C65 C 0.6910(6) 0.7440(7) 0.9604(6) 0.0663 1.0000 Uani D .
O66 O 0.6548(6) 0.8848(6) 1.0960(6) 0.0884 1.0000 Uani D U
C67 C 0.7080(8) 0.9497(9) 1.1090(9) 0.1057 1.0000 Uani D U
C68 C 0.6258(9) 1.0178(8) 1.1435(9) 0.1315 1.0000 Uani D U
O69 O 0.5456(7) 0.9735(8) 1.2183(6) 0.1311 1.0000 Uani D U
C70 C 0.4509(7) 1.0013(9) 1.2032(6) 0.1330 1.0000 Uani D U
C71 C 0.4279(8) 0.9385(8) 1.1630(6) 0.1169 1.0000 Uani D U
C72 C 0.3635(7) 0.9619(8) 1.1206(6) 0.1087 1.0000 Uani D U
C73 C 0.3420(6) 0.8940(8) 1.0827(6) 0.0967 1.0000 Uani D U
O74 O 0.2336(6) 0.9022(6) 1.0921(5) 0.0849 1.0000 Uani D U
C75 C 0.2021(9) 0.8286(10) 1.0746(8) 0.0802 1.0000 Uani D U
C76 C 0.0894(10) 0.8440(10) 1.0803(8) 0.0771 1.0000 Uani . U
O77 O 0.0797(6) 0.8995(6) 1.0015(5) 0.0708 1.0000 Uani . U
C78 C 0.1121(8) 0.8593(6) 0.9370(5) 0.0605 1.0000 Uani D U
C79 C 0.1235(9) 0.9171(6) 0.8576(6) 0.0663 1.0000 Uani D U
C80 C 0.1587(9) 0.8833(6) 0.7883(5) 0.0632 1.0000 Uani D .
C81 C 0.1796(7) 0.7916(6) 0.7980(5) 0.0496 1.0000 Uani D .
C82 C 0.1630(7) 0.7333(5) 0.8782(5) 0.0527 1.0000 Uani D .
C83 C 0.1301(7) 0.7674(6) 0.9474(5) 0.0542 1.0000 Uani D U
O84 O 0.2143(5) 0.7649(5) 0.7257(4) 0.0512 1.0000 Uani . .
C85 C 0.2393(7) 0.6715(7) 0.7355(6) 0.0467 1.0000 Uani . .
C86 C 0.2778(7) 0.6559(8) 0.6499(7) 0.0559 1.0000 Uani . .
N87 N 0.3809(6) 0.6983(6) 0.5954(5) 0.0452 1.0000 Uani . .
N88 N 0.3890(6) 0.7764(7) 0.5339(6) 0.0532 1.0000 Uani . .
N89 N 0.4892(6) 0.8001(6) 0.4994(5) 0.0491 1.0000 Uani . .
C90 C 0.5434(7) 0.7369(7) 0.5388(6) 0.0433 1.0000 Uani . .
C91 C 0.4757(6) 0.6705(6) 0.6019(6) 0.0407 1.0000 Uani . .
I92 I 0.49987(4) 0.55418(5) 0.68681(4) 0.0445 1.0000 Uani . .
I93 I 0.56782(5) 0.38032(5) 0.83989(5) 0.0547 1.0000 Uani . .
H11 H -0.0034 0.4037 0.8667 0.0681 1.0000 Uiso R .
H21 H 0.0459 0.4774 0.9413 0.0640 1.0000 Uiso R .
H41 H 0.3376 0.3848 0.8557 0.0522 1.0000 Uiso R .
H61 H 0.1168 0.3209 0.7855 0.0661 1.0000 Uiso R .
H101 H 0.3771 0.5238 1.0200 0.0640 1.0000 Uiso R .
H102 H 0.3027 0.6033 0.9938 0.0640 1.0000 Uiso R .
H111 H 0.4783 0.6529 0.9414 0.0602 1.0000 Uiso R .
H112 H 0.5081 0.5857 0.8845 0.0601 1.0000 Uiso R .
H141 H 0.4002 0.8082 0.7263 0.0661 1.0000 Uiso R .
H151 H 0.5171 0.9153 0.6170 0.0633 1.0000 Uiso R .
H171 H 0.7361 0.8240 0.7190 0.0572 1.0000 Uiso R .
H181 H 0.6200 0.7148 0.8260 0.0582 1.0000 Uiso R .
H201 H 0.6318 1.0312 0.5400 0.0650 1.0000 Uiso R .
H202 H 0.6772 0.9532 0.4959 0.0650 1.0000 Uiso R .
H211 H 0.8032 1.0849 0.4920 0.0650 1.0000 Uiso R .
H212 H 0.7702 1.0904 0.4148 0.0651 1.0000 Uiso R .
H231 H 0.9652 1.0965 0.4018 0.0651 1.0000 Uiso R .
H232 H 0.9712 1.0651 0.3238 0.0652 1.0000 Uiso R .
H241 H 1.1201 1.0198 0.3650 0.0721 1.0000 Uiso R .
H242 H 1.0421 0.9547 0.4490 0.0720 1.0000 Uiso R .
H261 H 1.2174 0.9010 0.3238 0.0621 1.0000 Uiso R .
H262 H 1.1486 0.8281 0.4070 0.0622 1.0000 Uiso R .
H271 H 1.2363 0.7707 0.2863 0.0620 1.0000 Uiso R .
H272 H 1.1566 0.8311 0.2473 0.0619 1.0000 Uiso R .
H291 H 1.1658 0.6424 0.2836 0.0772 1.0000 Uiso R .
H292 H 1.0737 0.6928 0.2548 0.0772 1.0000 Uiso R .
H301 H 1.0276 0.5701 0.4147 0.0802 1.0000 Uiso R .
H302 H 1.0388 0.5347 0.3378 0.0800 1.0000 Uiso R .
H331 H 0.7314 0.6309 0.3828 0.0511 1.0000 Uiso R .
H341 H 0.5894 0.5337 0.4705 0.0532 1.0000 Uiso R .
H361 H 0.7812 0.3483 0.5514 0.0590 1.0000 Uiso R .
H371 H 0.9227 0.4467 0.4657 0.0591 1.0000 Uiso R .
H391 H 0.6187 0.3143 0.6704 0.0669 1.0000 Uiso R .
H392 H 0.6442 0.2582 0.6042 0.0669 1.0000 Uiso R .
H401 H 0.4990 0.1936 0.7169 0.0760 1.0000 Uiso R .
H402 H 0.4616 0.2443 0.6412 0.0762 1.0000 Uiso R .
H451 H 0.9397 0.7943 0.4417 0.0503 1.0000 Uiso R .
H471 H 0.6721 0.6899 0.6280 0.0491 1.0000 Uiso R .
H491 H 0.6787 0.8103 0.3920 0.0551 1.0000 Uiso R .
H501 H 0.8297 0.8992 0.2953 0.0712 1.0000 Uiso R .
H502 H 0.9342 0.8848 0.3115 0.0713 1.0000 Uiso R .
H503 H 0.8951 0.8116 0.2853 0.0712 1.0000 Uiso R .
H571 H 1.0283 0.5922 0.7645 0.0780 1.0000 Uiso R .
H572 H 0.9088 0.5646 0.8119 0.0780 1.0000 Uiso R .
H581 H 0.9633 0.6500 0.8776 0.0750 1.0000 Uiso R .
H582 H 0.9809 0.7338 0.7953 0.0751 1.0000 Uiso R .
H611 H 0.9332 0.7946 0.9069 0.0862 1.0000 Uiso R .
H621 H 0.8602 0.8777 1.0034 0.0981 1.0000 Uiso R .
H641 H 0.5749 0.7940 1.0451 0.0753 1.0000 Uiso R .
H651 H 0.6486 0.7073 0.9525 0.0772 1.0000 Uiso R .
H671 H 0.7389 0.9203 1.1504 0.1321 1.0000 Uiso R .
H672 H 0.7618 0.9787 1.0558 0.1321 1.0000 Uiso R .
H701 H 0.3946 1.0022 1.2559 0.1692 1.0000 Uiso R .
H702 H 0.4626 1.0601 1.1603 0.1690 1.0000 Uiso R .
H711 H 0.4550 0.8801 1.1726 0.1493 1.0000 Uiso R .
H721 H 0.3359 1.0198 1.1113 0.1381 1.0000 Uiso R .
H731 H 0.3552 0.8329 1.1140 0.1220 1.0000 Uiso R .
H732 H 0.3857 0.9045 1.0237 0.1222 1.0000 Uiso R .
H751 H 0.2072 0.7723 1.1169 0.1001 1.0000 Uiso R .
H752 H 0.2455 0.8248 1.0183 0.1001 1.0000 Uiso R .
H761 H 0.0576 0.8782 1.1210 0.0931 1.0000 Uiso R .
H762 H 0.0530 0.7869 1.0983 0.0932 1.0000 Uiso R .
H791 H 0.1095 0.9783 0.8506 0.0833 1.0000 Uiso R .
H801 H 0.1686 0.9222 0.7346 0.0762 1.0000 Uiso R .
H821 H 0.1738 0.6713 0.8856 0.0642 1.0000 Uiso R .
H831 H 0.1191 0.7288 1.0013 0.0690 1.0000 Uiso R .
H851 H 0.2935 0.6556 0.7594 0.0549 1.0000 Uiso R .
H852 H 0.1774 0.6347 0.7725 0.0551 1.0000 Uiso R .
H861 H 0.2287 0.6837 0.6230 0.0681 1.0000 Uiso R .
H862 H 0.2819 0.5912 0.6556 0.0680 1.0000 Uiso R .
H411 H 0.4401 0.3447 0.7477 0.0596 1.0000 Uiso R .
H91 H 0.3732 0.4878 0.8939 0.0586 1.0000 Uiso R .
H681 H 0.6592 1.0602 1.1548 0.1572 1.0000 Uiso R .
H682 H 0.5967 1.0486 1.1023 0.1572 1.0000 Uiso R .

loop_
_atom_site_aniso_label
_atom_site_aniso_U_11
_atom_site_aniso_U_22
_atom_site_aniso_U_33
_atom_site_aniso_U_23
_atom_site_aniso_U_13
_atom_site_aniso_U_12
C1 0.034(5) 0.078(8) 0.053(7) 0.000(6) -0.022(5) -0.013(5)
C2 0.030(5) 0.068(7) 0.058(7) -0.008(5) -0.022(5) -0.003(5)
C3 0.039(5) 0.060(6) 0.033(5) -0.002(5) -0.021(4) -0.006(5)
C4 0.037(5) 0.063(7) 0.043(6) -0.005(5) -0.021(5) -0.002(5)
C5 0.048(6) 0.060(6) 0.050(6) -0.008(5) -0.033(5) -0.012(5)
C6 0.046(6) 0.078(8) 0.055(7) -0.002(6) -0.031(5) -0.024(6)
C7 0.035(5) 0.066(7) 0.052(6) -0.014(5) -0.019(5) -0.011(5)
O8 0.033(4) 0.086(6) 0.061(5) -0.026(4) -0.015(4) -0.001(4)
N9 0.032(4) 0.079(6) 0.050(5) -0.035(5) -0.012(4) -0.005(4)
C10 0.034(5) 0.078(7) 0.051(6) -0.029(6) -0.015(5) -0.004(5)
C11 0.051(6) 0.067(7) 0.046(6) -0.021(5) -0.027(5) -0.003(5)
O12 0.035(4) 0.070(5) 0.061(5) -0.023(4) -0.019(3) -0.008(3)
C13 0.036(5) 0.068(7) 0.055(6) -0.030(5) -0.022(5) 0.003(5)
C14 0.038(5) 0.080(8) 0.062(7) -0.039(6) -0.027(5) 0.004(5)
C15 0.041(5) 0.064(7) 0.060(7) -0.029(6) -0.023(5) -0.002(4)
C16 0.034(5) 0.071(6) 0.054(5) -0.033(4) -0.017(4) 0.002(4)
C17 0.032(5) 0.066(6) 0.063(6) -0.030(4) -0.023(5) -0.002(5)
C18 0.034(5) 0.066(7) 0.063(7) -0.032(6) -0.023(5) -0.001(5)
O19 0.040(3) 0.076(5) 0.061(4) -0.024(3) -0.025(3) -0.006(3)
C20 0.044(4) 0.071(6) 0.057(5) -0.032(4) -0.024(3) 0.004(4)
C21 0.048(4) 0.066(6) 0.055(5) -0.028(4) -0.022(4) 0.006(3)
O22 0.041(3) 0.058(4) 0.075(5) -0.030(4) -0.020(3) -0.001(2)
C23 0.044(4) 0.059(6) 0.068(7) -0.027(5) -0.022(4) -0.004(3)
C24 0.041(4) 0.072(6) 0.072(7) -0.035(5) -0.022(5) 0.000(4)
O25 0.032(3) 0.061(4) 0.056(4) -0.021(3) -0.020(3) -0.001(2)
C26 0.029(4) 0.072(6) 0.062(6) -0.028(5) -0.020(4) 0.001(3)
C27 0.026(4) 0.073(5) 0.058(6) -0.027(4) -0.015(4) -0.001(3)
O28 0.037(3) 0.064(4) 0.054(4) -0.022(3) -0.012(3) -0.001(3)
C29 0.042(4) 0.069(6) 0.076(7) -0.038(5) -0.003(5) 0.000(4)
C30 0.040(4) 0.060(6) 0.094(8) -0.032(5) -0.016(5) 0.005(4)
O31 0.041(3) 0.063(4) 0.051(4) -0.020(3) -0.019(3) -0.002(3)
C32 0.034(5) 0.057(6) 0.042(5) -0.022(4) -0.016(4) 0.004(3)
C33 0.042(4) 0.055(6) 0.037(5) -0.020(5) -0.023(4) 0.002(4)
C34 0.042(5) 0.052(6) 0.049(6) -0.020(5) -0.025(5) 0.002(4)
C35 0.038(5) 0.052(6) 0.044(6) -0.020(5) -0.011(4) -0.001(4)
C36 0.047(6) 0.050(6) 0.060(7) -0.012(5) -0.027(5) 0.005(5)
C37 0.033(5) 0.061(5) 0.060(6) -0.022(4) -0.018(5) 0.004(4)
O38 0.039(4) 0.060(4) 0.049(4) -0.012(3) -0.022(3) -0.003(3)
C39 0.054(6) 0.062(7) 0.058(7) -0.019(6) -0.027(5) -0.003(5)
C40 0.076(8) 0.059(7) 0.057(7) -0.022(6) -0.016(6) -0.015(6)
N41 0.054(5) 0.063(6) 0.049(5) -0.021(4) -0.021(4) -0.012(4)
C42 0.053(6) 0.057(6) 0.044(6) 0.002(5) -0.032(5) -0.014(5)
O43 0.068(5) 0.067(5) 0.057(5) -0.015(4) -0.039(4) -0.012(4)
N44 0.038(4) 0.055(5) 0.046(5) -0.024(4) -0.013(4) -0.005(4)
C45 0.032(5) 0.050(6) 0.054(6) -0.020(5) -0.017(5) -0.002(4)
C46 0.034(5) 0.053(6) 0.051(6) -0.023(5) -0.023(4) -0.001(4)
C47 0.036(5) 0.041(5) 0.049(6) -0.017(4) -0.018(4) -0.002(4)
C48 0.027(4) 0.052(6) 0.044(6) -0.019(5) -0.014(4) -0.002(4)
C49 0.031(5) 0.064(7) 0.057(7) -0.027(5) -0.020(5) 0.001(4)
C50 0.036(5) 0.060(6) 0.043(6) -0.018(5) -0.006(4) -0.011(5)
C51 0.027(5) 0.055(6) 0.055(6) -0.025(5) -0.011(4) -0.007(4)
N52 0.039(5) 0.066(6) 0.071(6) -0.021(5) -0.027(5) -0.004(4)
N53 0.043(5) 0.069(6) 0.066(6) -0.011(5) -0.034(5) -0.008(4)
N54 0.043(5) 0.056(5) 0.072(6) -0.010(5) -0.028(5) -0.007(4)
C55 0.023(5) 0.059(6) 0.065(7) -0.024(6) -0.017(4) -0.002(4)
I56 0.0304(3) 0.0563(4) 0.0582(4) -0.0201(3) -0.0160(3) -0.0006(3)
C57 0.047(6) 0.064(7) 0.082(8) 0.001(6) -0.043(6) -0.008(5)
C58 0.051(6) 0.077(8) 0.064(7) -0.007(6) -0.034(6) -0.011(6)
O59 0.042(4) 0.101(6) 0.077(6) -0.021(5) -0.035(4) -0.008(4)
C60 0.048(6) 0.077(8) 0.058(7) -0.008(6) -0.025(5) -0.007(6)
C61 0.042(6) 0.119(11) 0.069(8) -0.032(8) -0.021(6) -0.022(7)
C62 0.057(6) 0.122(12) 0.079(9) -0.029(8) -0.032(5) -0.025(7)
C63 0.070(6) 0.104(7) 0.063(6) -0.023(5) -0.028(5) -0.025(5)
C64 0.048(6) 0.084(8) 0.067(8) -0.022(6) -0.026(6) -0.008(6)
C65 0.051(7) 0.091(9) 0.060(7) 0.000(6) -0.035(6) -0.019(6)
O66 0.077(5) 0.112(6) 0.083(5) -0.038(4) -0.019(4) -0.035(4)
C67 0.105(6) 0.124(7) 0.104(7) -0.047(5) -0.032(5) -0.043(5)
C68 0.119(6) 0.149(7) 0.141(7) -0.085(6) -0.014(5) -0.049(5)
O69 0.089(5) 0.178(8) 0.139(7) -0.064(6) -0.031(4) -0.036(5)
C70 0.110(5) 0.167(8) 0.154(8) -0.075(6) -0.053(5) -0.021(6)
C71 0.103(7) 0.143(8) 0.131(8) -0.066(6) -0.052(5) 0.002(6)
C72 0.080(6) 0.130(8) 0.126(7) -0.043(6) -0.037(5) -0.024(6)
C73 0.073(4) 0.118(7) 0.101(6) -0.032(5) -0.028(5) -0.017(5)
O74 0.079(4) 0.112(6) 0.070(5) -0.023(4) -0.034(4) -0.013(4)
C75 0.077(5) 0.109(6) 0.063(5) -0.022(5) -0.034(4) -0.006(4)
C76 0.069(4) 0.105(6) 0.064(4) -0.034(4) -0.021(4) -0.007(4)
O77 0.060(4) 0.099(5) 0.071(4) -0.042(3) -0.029(3) 0.001(4)
C78 0.041(5) 0.087(6) 0.068(5) -0.035(5) -0.026(5) 0.005(5)
C79 0.070(8) 0.073(8) 0.069(4) -0.029(7) -0.034(6) 0.008(6)
C80 0.078(8) 0.067(8) 0.055(7) -0.016(6) -0.037(6) 0.003(6)
C81 0.029(5) 0.075(8) 0.051(6) -0.023(6) -0.016(4) -0.005(5)
C82 0.038(5) 0.064(7) 0.057(7) -0.017(6) -0.017(5) -0.008(5)
C83 0.038(5) 0.084(7) 0.043(6) -0.021(5) -0.013(5) -0.006(5)
O84 0.040(4) 0.075(5) 0.050(4) -0.028(4) -0.022(3) 0.004(3)
C85 0.029(5) 0.064(7) 0.058(6) -0.026(5) -0.022(4) 0.005(4)
C86 0.029(5) 0.084(8) 0.059(7) -0.028(6) -0.014(5) -0.002(5)
N87 0.037(4) 0.054(5) 0.053(5) -0.021(4) -0.020(4) 0.001(4)
N88 0.034(4) 0.079(7) 0.056(6) -0.029(5) -0.018(4) -0.003(4)
N89 0.030(4) 0.075(6) 0.054(5) -0.028(5) -0.022(4) 0.007(4)
C90 0.034(5) 0.067(7) 0.044(6) -0.026(5) -0.021(4) -0.003(5)
C91 0.024(4) 0.055(6) 0.048(6) -0.020(5) -0.015(4) -0.003(4)
I92 0.0314(3) 0.0594(4) 0.0470(4) -0.0200(3) -0.0137(3) -0.0051(3)
I93 0.0383(4) 0.0729(5) 0.0571(4) -0.0206(4) -0.0180(3) -0.0091(3)

loop_
_atom_type_symbol
_atom_type_scat_dispersion_real
_atom_type_scat_dispersion_imag
_atom_type_scat_Cromer_Mann_a1
_atom_type_scat_Cromer_Mann_b1
_atom_type_scat_Cromer_Mann_a2
_atom_type_scat_Cromer_Mann_b2
_atom_type_scat_Cromer_Mann_a3
_atom_type_scat_Cromer_Mann_b3
_atom_type_scat_Cromer_Mann_a4
_atom_type_scat_Cromer_Mann_b4
_atom_type_scat_Cromer_Mann_c
_atom_type_scat_source
C 0.0020 0.0020 2.3100 20.8439 1.0200 10.2075 1.5886 0.5687 0.8650 51.6512 0.2156 'International Tables Vol C 4.2.6.8 and 6.1.1.4'
H 0.0000 0.0000 0.4930 10.5109 0.3229 26.1257 0.1402 3.1424 0.0408 57.7998 0.0030 'International Tables Vol C 4.2.6.8 and 6.1.1.4'
I -0.7740 1.7190 20.1472 4.3470 18.9949 0.3814 7.5138 27.7660 2.2735 66.8776 4.0712 'International Tables Vol C 4.2.6.8 and 6.1.1.4'
N 0.0040 0.0030 12.2126 0.0057 3.1322 9.8933 2.0125 28.9975 1.1663 0.5826 -11.5290 'International Tables Vol C 4.2.6.8 and 6.1.1.4'
O 0.0070 0.0060 3.0485 13.2771 2.2868 5.7011 1.5463 0.3239 0.8670 32.9089 0.2508 'International Tables Vol C 4.2.6.8 and 6.1.1.4'

loop_
_geom_angle_atom_site_label_1
_geom_angle_atom_site_label_2
_geom_angle_atom_site_label_3
_geom_angle
_geom_angle_publ_flag
C2 C1 C6 120.8(6) yes
C2 C1 H11 119.2 no
C6 C1 H11 120.0 no
C1 C2 C3 119.4(6) yes
C1 C2 H21 120.3 no
C3 C2 H21 120.3 no
C2 C3 C4 119.9(6) yes
C2 C3 C7 116.0(7) yes
C4 C3 C7 124.0(6) yes
C3 C4 C5 120.3(5) yes
C3 C4 H41 119.9 no
C5 C4 H41 119.7 no
C4 C5 C6 119.4(6) yes
C4 C5 C42 124.0(6) yes
C6 C5 C42 116.6(7) yes
C5 C6 C1 120.0(6) yes
C5 C6 H61 120.0 no
C1 C6 H61 120.0 no
C3 C7 O8 121.3(8) yes
C3 C7 N9 116.0(9) yes
O8 C7 N9 122.6(9) yes
C7 N9 C10 121.7(8) yes
C7 N9 H91 119.2 no
C10 N9 H91 119.1 no
N9 C10 C11 112.2(8) yes
N9 C10 H101 109.5 no
C11 C10 H101 109.2 no
N9 C10 H102 108.2 no
C11 C10 H102 107.9 no
H101 C10 H102 109.9 no
C10 C11 O12 108.7(8) yes
C10 C11 H111 110.1 no
O12 C11 H111 109.1 no
C10 C11 H112 109.5 no
O12 C11 H112 109.6 no
H111 C11 H112 109.8 no
C11 O12 C13 117.9(7) yes
O12 C13 C14 116.4(6) yes
O12 C13 C18 124.1(7) yes
C14 C13 C18 119.5(6) yes
C13 C14 C15 120.8(6) yes
C13 C14 H141 119.7 no
C15 C14 H141 119.5 no
C14 C15 C16 119.7(6) yes
C14 C15 H151 120.5 no
C16 C15 H151 119.8 no
C15 C16 C17 119.3(6) yes
C15 C16 O19 124.7(7) yes
C17 C16 O19 116.0(6) yes
C16 C17 C18 120.8(5) yes
C16 C17 H171 119.7 no
C18 C17 H171 119.5 no
C17 C18 C13 119.9(6) yes
C17 C18 H181 120.5 no
C13 C18 H181 119.5 no
C16 O19 C20 117.5(7) yes
O19 C20 C21 108.6(8) yes
O19 C20 H201 109.5 no
C21 C20 H201 110.6 no
O19 C20 H202 109.3 no
C21 C20 H202 108.8 no
H201 C20 H202 110.0 no
C20 C21 O22 110.3(9) yes
C20 C21 H211 107.9 no
O22 C21 H211 109.5 no
C20 C21 H212 110.3 no
O22 C21 H212 109.0 no
H211 C21 H212 109.9 no
C21 O22 C23 112.3(8) yes
O22 C23 C24 108.8(9) yes
O22 C23 H231 109.1 no
C24 C23 H231 110.2 no
O22 C23 H232 109.7 no
C24 C23 H232 109.1 no
H231 C23 H232 109.9 no
C23 C24 O25 110.7(8) yes
C23 C24 H241 110.3 no
O25 C24 H241 108.9 no
C23 C24 H242 108.1 no
O25 C24 H242 108.4 no
H241 C24 H242 110.4 no
C24 O25 C26 112.4(7) yes
O25 C26 C27 109.0(8) yes
O25 C26 H261 108.3 no
C27 C26 H261 109.0 no
O25 C26 H262 110.2 no
C27 C26 H262 109.6 no
H261 C26 H262 110.6 no
C26 C27 O28 108.5(8) yes
C26 C27 H271 111.3 no
O28 C27 H271 109.7 no
C26 C27 H272 108.8 no
O28 C27 H272 108.2 no
H271 C27 H272 110.2 no
C27 O28 C29 111.8(7) yes
O28 C29 C30 109.5(9) yes
O28 C29 H291 109.8 no
C30 C29 H291 110.0 no
O28 C29 H292 109.0 no
C30 C29 H292 108.4 no
H291 C29 H292 110.1 no
C29 C30 O31 108.9(9) yes
C29 C30 H301 108.3 no
O31 C30 H301 109.0 no
C29 C30 H302 110.6 no
O31 C30 H302 110.2 no
H301 C30 H302 109.8 no
C30 O31 C32 116.3(7) yes
O31 C32 C33 115.6(6) yes
O31 C32 C37 124.5(6) yes
C33 C32 C37 119.9(5) yes
C32 C33 C34 120.3(6) yes
C32 C33 H331 119.2 no
C34 C33 H331 120.5 no
C33 C34 C35 120.1(5) yes
C33 C34 H341 120.4 no
C35 C34 H341 119.6 no
C34 C35 C36 119.9(5) yes
C34 C35 O38 116.4(6) yes
C36 C35 O38 123.7(6) yes
C35 C36 C37 120.0(6) yes
C35 C36 H361 119.6 no
C37 C36 H361 120.4 no
C36 C37 C32 119.9(5) yes
C36 C37 H371 120.5 no
C32 C37 H371 119.6 no
C35 O38 C39 117.0(7) yes
O38 C39 C40 108.1(9) yes
O38 C39 H391 109.5 no
C40 C39 H391 109.3 no
O38 C39 H392 109.5 no
C40 C39 H392 110.2 no
H391 C39 H392 110.3 no
C39 C40 N41 112.8(9) yes
C39 C40 H401 108.3 no
N41 C40 H401 108.1 no
C39 C40 H402 109.0 no
N41 C40 H402 108.8 no
H401 C40 H402 109.8 no
C40 N41 C42 121.4(9) yes
C40 N41 H411 119.5 no
C42 N41 H411 119.1 no
C5 C42 N41 119.1(8) yes
C5 C42 O43 120.9(9) yes
N41 C42 O43 119.9(10) yes
C45 N44 C49 120.8(5) yes
C45 N44 C50 120.0(6) yes
C49 N44 C50 119.2(6) yes
N44 C45 C46 120.2(5) yes
N44 C45 H451 119.6 no
C46 C45 H451 120.2 no
C45 C46 C47 119.3(5) yes
C45 C46 C51 116.8(6) yes
C47 C46 C51 123.8(7) yes
C46 C47 C48 120.1(5) yes
C46 C47 H471 119.7 no
C48 C47 H471 120.2 no
C47 C48 C49 119.7(5) yes
C47 C48 C90 123.5(7) yes
C49 C48 C90 116.7(6) yes
C48 C49 N44 119.8(5) yes
C48 C49 H491 120.6 no
N44 C49 H491 119.6 no
N44 C50 H501 108.8 no
N44 C50 H502 109.7 no
H501 C50 H502 109.2 no
N44 C50 H503 109.1 no
H501 C50 H503 110.1 no
H502 C50 H503 109.9 no
C46 C51 N52 121.4(9) yes
C46 C51 C55 131.8(8) yes
N52 C51 C55 106.8(8) yes
C51 N52 N53 110.2(9) yes
N52 N53 N54 107.0(7) yes
N53 N54 C55 111.0(8) yes
N53 N54 C57 118.7(8) yes
C55 N54 C57 130.2(9) yes
C51 C55 N54 105.1(8) yes
C51 C55 I56 132.2(7) yes
N54 C55 I56 122.3(8) yes
C55 I56 I93 173.1(3) yes
N54 C57 C58 112.7(9) yes
N54 C57 H571 108.9 no
C58 C57 H571 109.9 no
N54 C57 H572 109.0 no
C58 C57 H572 107.3 no
H571 C57 H572 109.0 no
C57 C58 O59 107.4(8) yes
C57 C58 H581 110.6 no
O59 C58 H581 109.3 no
C57 C58 H582 109.5 no
O59 C58 H582 110.1 no
H581 C58 H582 109.9 no
C58 O59 C60 118.0(8) yes
O59 C60 C61 124.6(7) yes
O59 C60 C65 116.0(7) yes
C61 C60 C65 119.4(6) yes
C60 C61 C62 120.1(6) yes
C60 C61 H611 119.4 no
C62 C61 H611 120.5 no
C61 C62 C63 120.6(6) yes
C61 C62 H621 120.2 no
C63 C62 H621 119.2 no
C62 C63 C64 119.4(6) yes
C62 C63 O66 128.6(7) yes
C64 C63 O66 111.9(7) yes
C63 C64 C65 120.0(6) yes
C63 C64 H641 120.0 no
C65 C64 H641 120.0 no
C64 C65 C60 120.4(6) yes
C64 C65 H651 119.8 no
C60 C65 H651 119.8 no
C63 O66 C67 117.4(6) yes
O66 C67 C68 107.5(7) yes
O66 C67 H671 110.1 no
C68 C67 H671 108.4 no
O66 C67 H672 108.4 no
C68 C67 H672 112.5 no
H671 C67 H672 109.9 no
C67 C68 O69 111.4(8) yes
C67 C68 H681 108.8 no
O69 C68 H681 108.9 no
C67 C68 H682 109.0 no
O69 C68 H682 109.2 no
H681 C68 H682 109.5 no
C68 O69 C70 105.3(7) yes
O69 C70 C71 108.6(7) yes
O69 C70 H701 109.8 no
C71 C70 H701 112.2 no
O69 C70 H702 108.8 no
C71 C70 H702 104.3 no
H701 C70 H702 112.9 no
C70 C71 C72 121.2(7) yes
C70 C71 H711 118.1 no
C72 C71 H711 120.4 no
C71 C72 C73 118.5(7) yes
C71 C72 H721 120.8 no
C73 C72 H721 120.7 no
C72 C73 O74 107.1(6) yes
C72 C73 H731 108.8 no
O74 C73 H731 109.8 no
C72 C73 H732 112.4 no
O74 C73 H732 110.2 no
H731 C73 H732 108.6 no
C73 O74 C75 110.2(7) yes
O74 C75 C76 107.8(10) yes
O74 C75 H751 108.9 no
C76 C75 H751 109.8 no
O74 C75 H752 111.2 no
C76 C75 H752 109.3 no
H751 C75 H752 109.8 no
C75 C76 O77 113.1(10) yes
C75 C76 H761 106.3 no
O77 C76 H761 106.3 no
C75 C76 H762 111.0 no
O77 C76 H762 109.3 no
H761 C76 H762 110.7 no
C76 O77 C78 115.4(9) yes
O77 C78 C79 115.6(8) yes
O77 C78 C83 124.7(8) yes
C79 C78 C83 119.7(6) yes
C78 C79 C80 119.7(6) yes
C78 C79 H791 120.1 no
C80 C79 H791 120.2 no
C79 C80 C81 120.7(6) yes
C79 C80 H801 120.0 no
C81 C80 H801 119.3 no
C80 C81 C82 119.3(6) yes
C80 C81 O84 116.4(7) yes
C82 C81 O84 124.3(7) yes
C81 C82 C83 120.0(6) yes
C81 C82 H821 119.9 no
C83 C82 H821 120.1 no
C82 C83 C78 120.4(6) yes
C82 C83 H831 120.7 no
C78 C83 H831 118.9 no
C81 O84 C85 116.2(7) yes
O84 C85 C86 108.4(9) yes
O84 C85 H851 109.9 no
C86 C85 H851 109.5 no
O84 C85 H852 109.5 no
C86 C85 H852 109.9 no
H851 C85 H852 109.7 no
C85 C86 N87 112.3(8) yes
C85 C86 H861 107.5 no
N87 C86 H861 107.7 no
C85 C86 H862 110.3 no
N87 C86 H862 109.1 no
H861 C86 H862 109.9 no
C86 N87 N88 120.4(8) yes
C86 N87 C91 127.6(9) yes
N88 N87 C91 111.8(8) yes
N87 N88 N89 106.6(8) yes
N88 N89 C90 109.0(8) yes
C48 C90 N89 120.1(8) yes
C48 C90 C91 130.2(9) yes
N89 C90 C91 109.6(8) yes
C90 C91 N87 103.0(8) yes
C90 C91 I92 132.0(7) yes
N87 C91 I92 125.0(7) yes
C91 I92 I93 169.6(2) yes
I56 I93 I92 69.55(2) yes

loop_
_geom_bond_atom_site_label_1
_geom_bond_atom_site_label_2
_geom_bond_distance
_geom_bond_publ_flag
C1 C2 1.387(8) yes
C1 C6 1.394(8) yes
C1 H11 0.932 no
C2 C3 1.396(8) yes
C2 H21 0.929 no
C3 C4 1.400(8) yes
C3 C7 1.527(12) yes
C4 C5 1.395(8) yes
C4 H41 0.927 no
C5 C6 1.396(8) yes
C5 C42 1.480(13) yes
C6 H61 0.934 no
C7 O8 1.224(12) yes
C7 N9 1.357(12) yes
N9 C10 1.459(12) yes
N9 H91 0.900 no
C10 C11 1.517(13) yes
C10 H101 0.975 no
C10 H102 0.976 no
C11 O12 1.420(12) yes
C11 H111 0.968 no
C11 H112 0.979 no
O12 C13 1.399(10) yes
C13 C14 1.389(8) yes
C13 C18 1.391(8) yes
C14 C15 1.398(8) yes
C14 H141 0.932 no
C15 C16 1.398(8) yes
C15 H151 0.932 no
C16 C17 1.392(8) yes
C16 O19 1.372(10) yes
C17 C18 1.394(8) yes
C17 H171 0.934 no
C18 H181 0.930 no
O19 C20 1.428(12) yes
C20 C21 1.497(14) yes
C20 H201 0.973 no
C20 H202 0.972 no
C21 O22 1.422(12) yes
C21 H211 0.967 no
C21 H212 0.972 no
O22 C23 1.440(11) yes
C23 C24 1.512(14) yes
C23 H231 0.967 no
C23 H232 0.967 no
C24 O25 1.425(12) yes
C24 H241 0.970 no
C24 H242 0.969 no
O25 C26 1.419(11) yes
C26 C27 1.491(13) yes
C26 H261 0.967 no
C26 H262 0.973 no
C27 O28 1.450(11) yes
C27 H271 0.972 no
C27 H272 0.973 no
O28 C29 1.429(12) yes
C29 C30 1.504(15) yes
C29 H291 0.974 no
C29 H292 0.973 no
C30 O31 1.426(12) yes
C30 H301 0.968 no
C30 H302 0.967 no
O31 C32 1.389(9) yes
C32 C33 1.392(7) yes
C32 C37 1.396(8) yes
C33 C34 1.393(8) yes
C33 H331 0.937 no
C34 C35 1.392(8) yes
C34 H341 0.932 no
C35 C36 1.397(8) yes
C35 O38 1.385(9) yes
C36 C37 1.399(8) yes
C36 H361 0.931 no
C37 H371 0.929 no
O38 C39 1.439(12) yes
C39 C40 1.507(14) yes
C39 H391 0.968 no
C39 H392 0.973 no
C40 N41 1.454(13) yes
C40 H401 0.973 no
C40 H402 0.963 no
N41 C42 1.362(12) yes
N41 H411 0.900 no
C42 O43 1.251(11) yes
N44 C45 1.379(7) yes
N44 C49 1.385(7) yes
N44 C50 1.455(11) yes
C45 C46 1.390(8) yes
C45 H451 0.932 no
C46 C47 1.398(7) yes
C46 C51 1.464(12) yes
C47 C48 1.399(8) yes
C47 H471 0.935 no
C48 C49 1.386(8) yes
C48 C90 1.481(11) yes
C49 H491 0.930 no
C50 H501 0.960 no
C50 H502 0.955 no
C50 H503 0.957 no
C51 N52 1.389(11) yes
C51 C55 1.371(14) yes
N52 N53 1.299(12) yes
N53 N54 1.348(12) yes
N54 C55 1.365(12) yes
N54 C57 1.474(14) yes
C55 I56 2.094(10) yes
I56 I93 3.3237(9) yes
C57 C58 1.488(16) yes
C57 H571 0.974 no
C57 H572 0.975 no
C58 O59 1.420(13) yes
C58 H581 0.972 no
C58 H582 0.978 no
O59 C60 1.377(11) yes
C60 C61 1.393(8) yes
C60 C65 1.391(8) yes
C61 C62 1.393(8) yes
C61 H611 0.929 no
C62 C63 1.383(8) yes
C62 H621 0.932 no
C63 C64 1.399(8) yes
C63 O66 1.384(12) yes
C64 C65 1.391(8) yes
C64 H641 0.938 no
C65 H651 0.934 no
O66 C67 1.428(8) yes
C67 C68 1.554(9) yes
C67 H671 0.963 no
C67 H672 0.970 no
C68 O69 1.409(9) yes
C68 H681 0.950 no
C68 H682 0.950 no
O69 C70 1.435(8) yes
C70 C71 1.494(9) yes
C70 H701 0.976 no
C70 H702 0.979 no
C71 C72 1.330(9) yes
C71 H711 0.935 no
C72 C73 1.521(9) yes
C72 H721 0.931 no
C73 O74 1.445(8) yes
C73 H731 0.981 no
C73 H732 0.972 no
O74 C75 1.421(15) yes
C75 C76 1.524(16) yes
C75 H751 0.981 no
C75 H752 0.978 no
C76 O77 1.458(15) yes
C76 H761 0.978 no
C76 H762 0.970 no
O77 C78 1.383(11) yes
C78 C79 1.390(8) yes
C78 C83 1.389(8) yes
C79 C80 1.393(8) yes
C79 H791 0.928 no
C80 C81 1.392(8) yes
C80 H801 0.933 no
C81 C82 1.391(8) yes
C81 O84 1.377(10) yes
C82 C83 1.395(8) yes
C82 H821 0.934 no
C83 H831 0.932 no
O84 C85 1.427(12) yes
C85 C86 1.509(13) yes
C85 H851 0.971 no
C85 H852 0.974 no
C86 N87 1.479(12) yes
C86 H861 0.968 no
C86 H862 0.977 no
N87 N88 1.348(12) yes
N87 C91 1.375(11) yes
N88 N89 1.331(11) yes
N89 C90 1.357(12) yes
C90 C91 1.384(13) yes
C91 I92 2.063(10) yes
I92 I93 3.5429(10) yes

loop_
_geom_hbond_atom_site_label_D
_geom_hbond_atom_site_label_H
_geom_hbond_atom_site_label_A
_geom_hbond_site_symmetry_A
_geom_hbond_angle_DHA
_geom_hbond_distance_DH
_geom_hbond_distance_HA
_geom_hbond_distance_DA
_geom_hbond_publ_flag
C2 H21 O8 2_567 131.4 0.929 2.575 3.265(15) yes
C27 H272 O74 1_654 147.8 0.973 2.496 3.360(15) yes
C33 H331 O43 2_666 166.9 0.937 2.481 3.400(15) yes
C40 H401 O69 2_667 149.7 0.973 2.533 3.410(15) yes
C45 H451 O25 . 140.5 0.932 2.474 3.248(15) yes
C45 H451 O28 . 128.8 0.932 2.483 3.151(15) yes
C49 H491 O43 2_666 125.8 0.930 2.440 3.078(15) yes
C50 H502 O25 . 158.4 0.955 2.328 3.235(15) yes

loop_
_platon_squeeze_void_nr
_platon_squeeze_void_average_x
_platon_squeeze_void_average_y
_platon_squeeze_void_average_z
_platon_squeeze_void_volume
_platon_squeeze_void_count_electrons
_platon_squeeze_void_content
1 0.077 0.016 0.183 12 2 ' '
2 0.197 0.079 0.213 10 1 ' '
3 0.361 0.016 0.654 18 5 ' '
4 0.639 0.984 0.346 18 5 ' '
5 0.815 0.928 0.791 11 1 ' '
6 0.935 0.990 0.820 11 2 ' '
